data_7223049
loop_
_publ_author_name
'Zakharov, B. A.'
'Marchuk, A. S.'
'Boldyreva, E. V.'

_publ_section_title
;
 A single-crystal to single-crystal phase transition in [Co(NH3)5NO2]Br2at
 high pressure: a step towards understanding linkage photo-isomerisation
;
_journal_issue 46
_journal_name_full CrystEngComm
_journal_page_first 8812
_journal_paper_doi 10.1039/C5CE01820J
_journal_volume 17
_journal_year 2015
_chemical_formula_moiety 'Co H15 N6 O2, 2(Br)'
_chemical_formula_sum 'Br2 Co H15 N6 O2'
_chemical_formula_weight 349.93
_chemical_name_common nitro-pentaammine-Co(III)-dibromide
_chemical_name_systematic nitro-pentaammine-Co(III)-dibromide
_space_group_crystal_system orthorhombic
_space_group_IT_number 63
_space_group_name_Hall '-C 2c 2'
_space_group_name_H-M_alt 'C m c m'
_symmetry_space_group_name_Hall '-C 2c 2'
_symmetry_space_group_name_H-M 'C m c m'
_atom_sites_solution_hydrogens geom
_audit_creation_method SHELXL-2014/7
_audit_update_record
;
2015-09-10 deposited with the CCDC.
2015-10-25 downloaded from the CCDC.
;
_cell_angle_alpha 90
_cell_angle_beta 90
_cell_angle_gamma 90
_cell_formula_units_Z 4
_cell_length_a 10.7595(5)
_cell_length_b 7.4390(6)
_cell_length_c 10.0890(4)
_cell_measurement_reflns_used 1696
_cell_measurement_temperature 295(2)
_cell_measurement_theta_max 27.5680
_cell_measurement_theta_min 2.7820
_cell_volume 807.52(8)
_computing_cell_refinement
;
CrysAlisPro, Agilent Technologies,
Version 1.171.35.21 (release 20-01-2012 CrysAlis171 .NET)
(compiled Jan 23 2012,18:06:46)
;
_computing_data_collection
;
CrysAlisPro, Agilent Technologies,
Version 1.171.35.21 (release 20-01-2012 CrysAlis171 .NET)
(compiled Jan 23 2012,18:06:46)
;
_computing_data_reduction
;
CrysAlisPro, Agilent Technologies,
Version 1.171.35.21 (release 20-01-2012 CrysAlis171 .NET)
(compiled Jan 23 2012,18:06:46)
;
_computing_molecular_graphics 'Mercury (Macrae et al., 2006)'
_computing_publication_material 'enCIFer (Allen et al., 2004)'
_computing_structure_refinement 'SHELXL-2014/7 (Sheldrick, 2014)'
_computing_structure_solution 'SIR2004 (Burla et al., 2005)'
_diffrn_ambient_pressure 6850000
_diffrn_ambient_temperature 295(2)
_diffrn_detector_area_resol_mean 10.3457
_diffrn_measured_fraction_theta_full 0.736
_diffrn_measured_fraction_theta_max 0.716
_diffrn_measurement_device_type 'Xcalibur, Ruby, Gemini'
_diffrn_measurement_method \w-scan
_diffrn_radiation_type MoK\a
_diffrn_radiation_wavelength 0.71073
_diffrn_reflns_av_R_equivalents 0.0624
_diffrn_reflns_av_unetI/netI 0.0315
_diffrn_reflns_laue_measured_fraction_full 0.736
_diffrn_reflns_laue_measured_fraction_max 0.716
_diffrn_reflns_limit_h_max 12
_diffrn_reflns_limit_h_min -12
_diffrn_reflns_limit_k_max 7
_diffrn_reflns_limit_k_min -7
_diffrn_reflns_limit_l_max 12
_diffrn_reflns_limit_l_min -12
_diffrn_reflns_number 2137
_diffrn_reflns_point_group_measured_fraction_full 0.736
_diffrn_reflns_point_group_measured_fraction_max 0.716
_diffrn_reflns_theta_full 25.242
_diffrn_reflns_theta_max 26.366
_diffrn_reflns_theta_min 3.329
_diffrn_source 'Enhance (Mo) X-ray Source'
_exptl_absorpt_coefficient_mu 11.988
_exptl_absorpt_correction_T_max 0.265
_exptl_absorpt_correction_T_min 0.202
_exptl_absorpt_correction_type gaussian
_exptl_absorpt_process_details 'Absorb-7 (Angel, 2013)'
_exptl_crystal_colour orange
_exptl_crystal_density_diffrn 2.878
_exptl_crystal_description block
_exptl_crystal_F_000 680
_exptl_crystal_preparation 'mounted in DAC'
_exptl_crystal_size_max 0.20
_exptl_crystal_size_mid 0.20
_exptl_crystal_size_min 0.05
_refine_diff_density_max 0.641
_refine_diff_density_min -0.522
_refine_diff_density_rms 0.128
_refine_ls_extinction_method none
_refine_ls_goodness_of_fit_ref 1.053
_refine_ls_hydrogen_treatment constr
_refine_ls_matrix_type full
_refine_ls_number_parameters 36
_refine_ls_number_reflns 333
_refine_ls_number_restraints 42
_refine_ls_restrained_S_all 0.991
_refine_ls_R_factor_all 0.0290
_refine_ls_R_factor_gt 0.0270
_refine_ls_shift/su_max 0.000
_refine_ls_shift/su_mean 0.000
_refine_ls_structure_factor_coef Fsqd
_refine_ls_weighting_details 'w=1/[\s^2^(Fo^2^)+(0.0351P)^2^+2.0046P] where P=(Fo^2^+2Fc^2^)/3'
_refine_ls_weighting_scheme calc
_refine_ls_wR_factor_gt 0.0622
_refine_ls_wR_factor_ref 0.0637
_reflns_Friedel_coverage 0.000
_reflns_number_gt 310
_reflns_number_total 333
_reflns_threshold_expression 'I > 2\s(I)'
_cod_data_source_file c5ce01820j3.cif
_cod_data_source_block 685GPa_HP_phase
_cod_depositor_comments
;
The following automatic conversions were performed:

'_exptl_absorpt_correction_type' value 'Gaussian' changed to
'gaussian' according to
/usr/data/users/saulius/crontab/automatic-downloads/rss-feeds/RSC/lib/dictionaries/cif_core.dic
dictionary named 'cif_core.dic' version 2.4.2 from 2011-04-26.

Automatic conversion script
Id: cif_fix_values 3271 2015-04-21 07:52:19Z andrius 

 Adding full bibliography for 7223037--7223049.cif.
;
_cod_database_code 7223049
_shelx_shelxl_version_number 2014/7
_shelx_space_group_comment
;
The symmetry employed for this shelxl refinement is uniquely defined
by the following loop, which should always be used as a source of
symmetry information in preference to the above space-group names.
They are only intended as comments.
;

loop_
_space_group_symop_operation_xyz
'x, y, z'
'-x, -y, z+1/2'
'x, -y, -z'
'-x, y, -z+1/2'
'x+1/2, y+1/2, z'
'-x+1/2, -y+1/2, z+1/2'
'x+1/2, -y+1/2, -z'
'-x+1/2, y+1/2, -z+1/2'
'-x, -y, -z'
'x, y, -z-1/2'
'-x, y, z'
'x, -y, z-1/2'
'-x+1/2, -y+1/2, -z'
'x+1/2, y+1/2, -z-1/2'
'-x+1/2, y+1/2, z'
'x+1/2, -y+1/2, z-1/2'

loop_
_atom_site_label
_atom_site_type_symbol
_atom_site_fract_x
_atom_site_fract_y
_atom_site_fract_z
_atom_site_U_iso_or_equiv
_atom_site_adp_type
_atom_site_occupancy
_atom_site_site_symmetry_order
_atom_site_calc_flag
_atom_site_refinement_flags_posn
_atom_site_refinement_flags_adp
_atom_site_refinement_flags_occupancy
Br1 Br 0.28917(5) 0.0000 1.0000 0.0151(3) Uani 1 2 d S T P
Co1 Co 0.0000 0.20559(15) 0.7500 0.0089(3) Uani 1 4 d S TU P
N3 N 0.0000 0.4676(10) 0.7500 0.0143(14) Uani 1 4 d S TU P
H3A H -0.0780 0.5074 0.7500 0.021 Uiso 0.5 2 calc R U P
H3B H 0.0390 0.5074 0.8220 0.021 Uiso 0.25 1 calc R U P
H3C H 0.0390 0.5074 0.6780 0.021 Uiso 0.25 1 calc R U P
N2 N 0.0000 0.1985(7) 0.9424(4) 0.0118(10) Uani 1 2 d S TU P
H2C H 0.0000 0.3102 0.9741 0.018 Uiso 1 2 calc R U P
H2B H -0.0675 0.1410 0.9707 0.018 Uiso 0.5 1 calc R U P
H2A H 0.0675 0.1410 0.9707 0.018 Uiso 0.5 1 calc R U P
N4 N 0.0000 -0.0503(10) 0.7500 0.0094(13) Uani 1 4 d S TU P
N1 N 0.1777(4) 0.2098(7) 0.7500 0.0125(10) Uani 1 2 d S TU P
H1C H 0.2039 0.3233 0.7500 0.019 Uiso 1 2 calc R U P
H1B H 0.2059 0.1541 0.8220 0.019 Uiso 0.5 1 calc R U P
H1A H 0.2059 0.1541 0.6780 0.019 Uiso 0.5 1 calc R U P
O1 O -0.0965(4) -0.1389(8) 0.7500 0.0512(16) Uani 1 2 d S TU P

loop_
_atom_site_aniso_label
_atom_site_aniso_U_11
_atom_site_aniso_U_22
_atom_site_aniso_U_33
_atom_site_aniso_U_23
_atom_site_aniso_U_13
_atom_site_aniso_U_12
Br1 0.0181(4) 0.0121(6) 0.0152(4) -0.00084(18) 0.000 0.000
Co1 0.0092(5) 0.0065(8) 0.0110(5) 0.000 0.000 0.000
N3 0.018(3) 0.012(4) 0.013(3) 0.000 0.000 0.000
N2 0.012(2) 0.011(3) 0.012(2) 0.0026(16) 0.000 0.000
N4 0.008(3) 0.012(4) 0.008(3) 0.000 0.000 0.000
N1 0.010(2) 0.013(3) 0.015(2) 0.000 0.000 -0.0010(17)
O1 0.017(2) 0.011(4) 0.125(5) 0.000 0.000 -0.0063(18)

loop_
_atom_type_symbol
_atom_type_description
_atom_type_scat_dispersion_real
_atom_type_scat_dispersion_imag
_atom_type_scat_source
Br Br -0.2901 2.4595 'International Tables Vol C Tables 4.2.6.8 and 6.1.1.4'
Co Co 0.3494 0.9721 'International Tables Vol C Tables 4.2.6.8 and 6.1.1.4'
H H 0.0000 0.0000 'International Tables Vol C Tables 4.2.6.8 and 6.1.1.4'
N N 0.0061 0.0033 'International Tables Vol C Tables 4.2.6.8 and 6.1.1.4'
O O 0.0106 0.0060 'International Tables Vol C Tables 4.2.6.8 and 6.1.1.4'

loop_
_geom_angle_atom_site_label_1
_geom_angle_atom_site_label_2
_geom_angle_atom_site_label_3
_geom_angle
_geom_angle_site_symmetry_1
_geom_angle_site_symmetry_3
N4 Co1 N1 90.95(16) . .
N4 Co1 N1 90.95(16) . 11
N1 Co1 N1 178.1(3) . 11
N4 Co1 N2 88.44(15) . .
N1 Co1 N2 90.026(5) . .
N1 Co1 N2 90.026(5) 11 .
N4 Co1 N2 88.44(15) . 10_557
N1 Co1 N2 90.026(5) . 10_557
N1 Co1 N2 90.026(5) 11 10_557
N2 Co1 N2 176.9(3) . 10_557
N4 Co1 N3 180.0 . .
N1 Co1 N3 89.05(16) . .
N1 Co1 N3 89.05(16) 11 .
N2 Co1 N3 91.56(15) . .
N2 Co1 N3 91.56(15) 10_557 .
Co1 N3 H3A 109.5 . .
Co1 N3 H3B 109.5 . .
H3A N3 H3B 109.5 . .
Co1 N3 H3C 109.5 . .
H3A N3 H3C 109.5 . .
H3B N3 H3C 109.5 . .
Co1 N2 H2C 109.5 . .
Co1 N2 H2B 109.5 . .
H2C N2 H2B 109.5 . .
Co1 N2 H2A 109.5 . .
H2C N2 H2A 109.5 . .
H2B N2 H2A 109.5 . .
O1 N4 O1 115.2(8) . 11
O1 N4 Co1 122.4(4) . .
O1 N4 Co1 122.4(4) 11 .
Co1 N1 H1C 109.5 . .
Co1 N1 H1B 109.5 . .
H1C N1 H1B 109.5 . .
Co1 N1 H1A 109.5 . .
H1C N1 H1A 109.5 . .
H1B N1 H1A 109.5 . .

loop_
_geom_bond_atom_site_label_1
_geom_bond_atom_site_label_2
_geom_bond_distance
_geom_bond_site_symmetry_2
Co1 N4 1.904(7) .
Co1 N1 1.912(4) .
Co1 N1 1.912(4) 11
Co1 N2 1.942(4) .
Co1 N2 1.942(4) 10_557
Co1 N3 1.949(7) .
N3 H3A 0.8900 .
N3 H3B 0.8900 .
N3 H3C 0.8900 .
N2 H2C 0.8900 .
N2 H2B 0.8900 .
N2 H2A 0.8900 .
N4 O1 1.230(6) .
N4 O1 1.230(6) 11
N1 H1C 0.8900 .
N1 H1B 0.8900 .
N1 H1A 0.8900 .

loop_
_geom_hbond_atom_site_label_D
_geom_hbond_atom_site_label_H
_geom_hbond_atom_site_label_A
_geom_hbond_distance_DH
_geom_hbond_distance_HA
_geom_hbond_distance_DA
_geom_hbond_angle_DHA
_geom_hbond_site_symmetry_A
N1 H1B Br1 0.89 2.31 3.200(3) 176.1 .
N2 H2B Br1 0.89 2.62 3.493(2) 166.2 9_557
N3 H3A Br1 0.89 2.90 3.4009(6) 117.3 14_457
